data_4342615
loop_
_publ_author_name
'Falaise, Cl\'ement'
'Charles, Jean-S\'ebastien'
'Volkringer, Christophe'
'Loiseau, Thierry'

_publ_section_title
;
 Thorium Terephthalates Coordination Polymers Synthesized in Solvothermal
 DMF/H2O System.
;
_journal_issue 5
_journal_name_full 'Inorganic chemistry'
_journal_page_first 2235
_journal_paper_doi 10.1021/ic502725y
_journal_volume 54
_journal_year 2015
_chemical_formula_sum 'C22 H22 N2 O10 Th'
_chemical_formula_weight 706.46
_chemical_name_systematic
;
 ?
;
_space_group_IT_number 15
_symmetry_cell_setting monoclinic
_symmetry_space_group_name_Hall '-C 2yc'
_symmetry_space_group_name_H-M 'C 1 2/c 1'
_atom_sites_solution_hydrogens geom
_atom_sites_solution_primary direct
_atom_sites_solution_secondary difmap
_audit_creation_method SHELXL-97
_cell_angle_alpha 90.00
_cell_angle_beta 101.7130(10)
_cell_angle_gamma 90.00
_cell_formula_units_Z 4
_cell_length_a 15.3843(2)
_cell_length_b 11.58720(10)
_cell_length_c 13.4949(2)
_cell_measurement_reflns_used 8633
_cell_measurement_temperature 293(2)
_cell_measurement_theta_max 29.651
_cell_measurement_theta_min 2.217
_cell_volume 2355.52(5)
_computing_structure_refinement 'SHELXL-97 (Sheldrick, 2008)'
_diffrn_ambient_temperature 293(2)
_diffrn_measured_fraction_theta_full 1.000
_diffrn_measured_fraction_theta_max 1.000
_diffrn_radiation_monochromator graphite
_diffrn_radiation_source 'fine-focus sealed tube'
_diffrn_radiation_type MoK\a
_diffrn_radiation_wavelength 0.71073
_diffrn_reflns_av_R_equivalents 0.0530
_diffrn_reflns_av_sigmaI/netI 0.0330
_diffrn_reflns_limit_h_max 21
_diffrn_reflns_limit_h_min -21
_diffrn_reflns_limit_k_max 16
_diffrn_reflns_limit_k_min -16
_diffrn_reflns_limit_l_max 19
_diffrn_reflns_limit_l_min -19
_diffrn_reflns_number 29179
_diffrn_reflns_theta_full 30.51
_diffrn_reflns_theta_max 30.51
_diffrn_reflns_theta_min 2.22
_exptl_absorpt_coefficient_mu 6.390
_exptl_absorpt_correction_T_max 0.7461
_exptl_absorpt_correction_T_min 0.6661
_exptl_absorpt_correction_type empirical
_exptl_absorpt_process_details sadabs
_exptl_crystal_colour colorless
_exptl_crystal_density_diffrn 1.992
_exptl_crystal_density_method 'not measured'
_exptl_crystal_description block
_exptl_crystal_F_000 1352
_exptl_crystal_size_max 0.086
_exptl_crystal_size_mid 0.053
_exptl_crystal_size_min 0.042
_refine_diff_density_max 1.512
_refine_diff_density_min -0.861
_refine_diff_density_rms 0.140
_refine_ls_extinction_method none
_refine_ls_goodness_of_fit_ref 1.069
_refine_ls_hydrogen_treatment constr
_refine_ls_matrix_type full
_refine_ls_number_parameters 161
_refine_ls_number_reflns 3598
_refine_ls_number_restraints 0
_refine_ls_restrained_S_all 1.069
_refine_ls_R_factor_all 0.0318
_refine_ls_R_factor_gt 0.0242
_refine_ls_shift/su_max 0.001
_refine_ls_shift/su_mean 0.000
_refine_ls_structure_factor_coef Fsqd
_refine_ls_weighting_details 'calc w=1/[\s^2^(Fo^2^)+(0.0293P)^2^+0.3432P] where P=(Fo^2^+2Fc^2^)/3'
_refine_ls_weighting_scheme calc
_refine_ls_wR_factor_gt 0.0531
_refine_ls_wR_factor_ref 0.0557
_reflns_number_gt 3161
_reflns_number_total 3598
_reflns_threshold_expression >2\s(I)
_cod_data_source_file ic502725y_si_002.cif
_cod_data_source_block cc2c
_cod_database_code 4342615

loop_
_symmetry_equiv_pos_as_xyz
'x, y, z'
'-x, y, -z+1/2'
'x+1/2, y+1/2, z'
'-x+1/2, y+1/2, -z+1/2'
'-x, -y, -z'
'x, -y, z-1/2'
'-x+1/2, -y+1/2, -z'
'x+1/2, -y+1/2, z-1/2'

loop_
_atom_site_label
_atom_site_type_symbol
_atom_site_fract_x
_atom_site_fract_y
_atom_site_fract_z
_atom_site_U_iso_or_equiv
_atom_site_adp_type
_atom_site_occupancy
_atom_site_symmetry_multiplicity
_atom_site_calc_flag
_atom_site_refinement_flags
O11A O 0.55421(16) 0.36449(19) 0.08265(18) 0.0287(5) Uani 1 1 d .
O12B O 0.47511(17) 0.1753(2) 0.16754(18) 0.0304(5) Uani 1 1 d .
C1B C 0.5000 0.1222(4) 0.2500 0.0269(9) Uani 1 2 d S
C5B C 0.5000 0.7531(4) 0.2500 0.0269(10) Uani 1 2 d S
C6B C 0.5000 0.6245(4) 0.2500 0.0260(9) Uani 1 2 d S
O12A O 0.64539(16) 0.3013(2) 0.21781(17) 0.0336(5) Uani 1 1 d .
C2B C 0.5000 -0.0076(4) 0.2500 0.0286(10) Uani 1 2 d S
O62B O 0.54719(17) 0.57052(19) 0.19933(19) 0.0334(6) Uani 1 1 d .
O1D O 0.37985(16) 0.4186(2) 0.11180(18) 0.0347(6) Uani 1 1 d .
C3B C 0.5187(3) -0.0666(3) 0.1684(3) 0.0342(8) Uani 1 1 d .
H3B H 0.5296 -0.0262 0.1126 0.041 Uiso 1 1 calc R
C4B C 0.5216(3) -0.1866(3) 0.1691(3) 0.0346(8) Uani 1 1 d .
H4B H 0.5378 -0.2264 0.1158 0.042 Uiso 1 1 calc R
C2A C 0.6911(2) 0.2827(3) 0.0600(2) 0.0246(6) Uani 1 1 d .
N1D N 0.2747(2) 0.4183(3) -0.0298(2) 0.0332(6) Uani 1 1 d .
C7A C 0.6706(2) 0.3029(3) -0.0430(3) 0.0297(7) Uani 1 1 d .
H7A H 0.6172 0.3383 -0.0720 0.036 Uiso 1 1 calc R
C1A C 0.6269(2) 0.3184(3) 0.1236(3) 0.0257(6) Uani 1 1 d .
C1D C 0.3577(2) 0.4170(3) 0.0176(3) 0.0300(7) Uani 1 1 d .
H1D H 0.4019 0.4148 -0.0202 0.036 Uiso 1 1 calc R
C3A C 0.7703(2) 0.2297(3) 0.1032(3) 0.0322(8) Uani 1 1 d .
H3A H 0.7839 0.2160 0.1725 0.039 Uiso 1 1 calc R
C2D C 0.2034(3) 0.4219(5) 0.0254(4) 0.0570(13) Uani 1 1 d .
H2D1 H 0.1474 0.4226 -0.0216 0.086 Uiso 1 1 calc R
H2D2 H 0.2088 0.4904 0.0662 0.086 Uiso 1 1 calc R
H2D3 H 0.2066 0.3552 0.0681 0.086 Uiso 1 1 calc R
C3D C 0.2507(3) 0.4230(5) -0.1402(3) 0.0537(12) Uani 1 1 d .
H3D1 H 0.1872 0.4237 -0.1613 0.081 Uiso 1 1 calc R
H3D2 H 0.2743 0.3567 -0.1682 0.081 Uiso 1 1 calc R
H3D3 H 0.2748 0.4918 -0.1637 0.081 Uiso 1 1 calc R
Th1 Th 0.5000 0.371689(12) 0.2500 0.01773(5) Uani 1 2 d S

loop_
_atom_site_aniso_label
_atom_site_aniso_U_11
_atom_site_aniso_U_22
_atom_site_aniso_U_33
_atom_site_aniso_U_23
_atom_site_aniso_U_13
_atom_site_aniso_U_12
O11A 0.0285(11) 0.0308(13) 0.0305(12) 0.0034(9) 0.0144(9) 0.0092(10)
O12B 0.0413(14) 0.0168(11) 0.0324(13) -0.0007(9) 0.0060(11) -0.0004(10)
C1B 0.029(2) 0.0132(19) 0.041(3) 0.000 0.0107(19) 0.000
C5B 0.032(2) 0.014(2) 0.035(3) 0.000 0.008(2) 0.000
C6B 0.036(2) 0.0141(19) 0.027(2) 0.000 0.0048(18) 0.000
O12A 0.0309(13) 0.0464(15) 0.0264(12) -0.0034(11) 0.0125(10) 0.0068(11)
C2B 0.029(2) 0.015(2) 0.041(3) 0.000 0.006(2) 0.000
O62B 0.0459(15) 0.0147(11) 0.0467(15) 0.0009(10) 0.0261(12) -0.0005(10)
O1D 0.0307(13) 0.0410(15) 0.0320(13) 0.0089(11) 0.0059(10) 0.0062(11)
C3B 0.048(2) 0.0180(16) 0.041(2) 0.0033(14) 0.0194(17) -0.0026(15)
C4B 0.048(2) 0.0169(16) 0.043(2) -0.0016(14) 0.0210(17) -0.0006(15)
C2A 0.0252(15) 0.0237(15) 0.0289(16) -0.0040(12) 0.0145(13) 0.0027(12)
N1D 0.0291(15) 0.0372(17) 0.0328(16) -0.0009(13) 0.0049(12) -0.0023(13)
C7A 0.0267(16) 0.0342(18) 0.0298(17) 0.0019(14) 0.0092(13) 0.0098(14)
C1A 0.0283(16) 0.0205(15) 0.0323(17) -0.0019(12) 0.0155(13) -0.0002(12)
C1D 0.0300(17) 0.0255(16) 0.0366(19) 0.0031(14) 0.0113(14) 0.0006(13)
C3A 0.0333(18) 0.044(2) 0.0204(16) -0.0004(14) 0.0081(13) 0.0104(15)
C2D 0.032(2) 0.082(4) 0.059(3) -0.009(3) 0.014(2) -0.005(2)
C3D 0.044(2) 0.079(3) 0.034(2) -0.012(2) -0.0015(18) -0.010(2)
Th1 0.02109(8) 0.01211(7) 0.02219(8) 0.000 0.00956(5) 0.000

loop_
_atom_type_symbol
_atom_type_description
_atom_type_scat_dispersion_real
_atom_type_scat_dispersion_imag
_atom_type_scat_source
C C 0.0033 0.0016 'International Tables Vol C Tables 4.2.6.8 and 6.1.1.4'
H H 0.0000 0.0000 'International Tables Vol C Tables 4.2.6.8 and 6.1.1.4'
N N 0.0061 0.0033 'International Tables Vol C Tables 4.2.6.8 and 6.1.1.4'
O O 0.0106 0.0060 'International Tables Vol C Tables 4.2.6.8 and 6.1.1.4'
Th Th -7.2400 8.8979 'International Tables Vol C Tables 4.2.6.8 and 6.1.1.4'

loop_
_geom_angle_atom_site_label_1
_geom_angle_atom_site_label_2
_geom_angle_atom_site_label_3
_geom_angle
_geom_angle_site_symmetry_1
_geom_angle_site_symmetry_3
C1A O11A Th1 92.61(19) . .
C1B O12B Th1 93.4(2) . .
O12B C1B O12B 121.5(4) 2_655 .
O12B C1B C2B 119.2(2) 2_655 .
O12B C1B C2B 119.2(2) . .
O12B C1B Th1 60.8(2) 2_655 .
O12B C1B Th1 60.8(2) . .
C2B C1B Th1 180.0 . .
C4B C5B C4B 119.8(4) 2_665 1_565
C4B C5B C6B 120.1(2) 2_665 .
C4B C5B C6B 120.1(2) 1_565 .
O62B C6B O62B 120.5(4) 2_655 .
O62B C6B C5B 119.8(2) 2_655 .
O62B C6B C5B 119.8(2) . .
O62B C6B Th1 60.2(2) 2_655 .
O62B C6B Th1 60.2(2) . .
C5B C6B Th1 180.000(1) . .
C1A O12A Th1 95.57(19) . .
C3B C2B C3B 120.4(4) 2_655 .
C3B C2B C1B 119.8(2) 2_655 .
C3B C2B C1B 119.8(2) . .
C6B O62B Th1 94.4(2) . .
C1D O1D Th1 142.6(2) . .
C2B C3B C4B 120.2(3) . .
C3B C4B C5B 119.7(3) . 1_545
C7A C2A C3A 120.2(3) . .
C7A C2A C1A 119.2(3) . .
C3A C2A C1A 120.6(3) . .
C1D N1D C2D 121.1(3) . .
C1D N1D C3D 121.3(3) . .
C2D N1D C3D 117.6(3) . .
C2A C7A C3A 119.9(3) . 7_655
O12A C1A O11A 120.5(3) . .
O12A C1A C2A 119.7(3) . .
O11A C1A C2A 119.8(3) . .
O12A C1A Th1 58.87(16) . .
O11A C1A Th1 61.72(16) . .
C2A C1A Th1 176.2(2) . .
O1D C1D N1D 122.4(3) . .
C2A C3A C7A 120.0(3) . 7_655
O1D Th1 O1D 153.89(13) 2_655 .
O1D Th1 O12A 120.83(8) 2_655 2_655
O1D Th1 O12A 68.58(8) . 2_655
O1D Th1 O12A 68.58(8) 2_655 .
O1D Th1 O12A 120.83(8) . .
O12A Th1 O12A 141.94(12) 2_655 .
O1D Th1 O12B 124.64(9) 2_655 .
O1D Th1 O12B 80.69(8) . .
O12A Th1 O12B 73.86(8) 2_655 .
O12A Th1 O12B 72.00(8) . .
O1D Th1 O12B 80.69(8) 2_655 2_655
O1D Th1 O12B 124.64(9) . 2_655
O12A Th1 O12B 72.00(8) 2_655 2_655
O12A Th1 O12B 73.86(8) . 2_655
O12B Th1 O12B 51.64(11) . 2_655
O1D Th1 O62B 78.69(9) 2_655 2_655
O1D Th1 O62B 77.77(9) . 2_655
O12A Th1 O62B 86.25(8) 2_655 2_655
O12A Th1 O62B 130.89(8) . 2_655
O12B Th1 O62B 154.86(9) . 2_655
O12B Th1 O62B 136.14(8) 2_655 2_655
O1D Th1 O62B 77.77(9) 2_655 .
O1D Th1 O62B 78.69(9) . .
O12A Th1 O62B 130.89(8) 2_655 .
O12A Th1 O62B 86.25(8) . .
O12B Th1 O62B 136.14(8) . .
O12B Th1 O62B 154.86(9) 2_655 .
O62B Th1 O62B 50.79(10) 2_655 .
O1D Th1 O11A 110.74(8) 2_655 .
O1D Th1 O11A 70.16(8) . .
O12A Th1 O11A 127.24(8) 2_655 .
O12A Th1 O11A 51.22(7) . .
O12B Th1 O11A 68.29(7) . .
O12B Th1 O11A 108.14(7) 2_655 .
O62B Th1 O11A 115.28(7) 2_655 .
O62B Th1 O11A 68.40(7) . .
O1D Th1 O11A 70.16(8) 2_655 2_655
O1D Th1 O11A 110.74(8) . 2_655
O12A Th1 O11A 51.22(7) 2_655 2_655
O12A Th1 O11A 127.24(8) . 2_655
O12B Th1 O11A 108.14(7) . 2_655
O12B Th1 O11A 68.29(7) 2_655 2_655
O62B Th1 O11A 68.40(7) 2_655 2_655
O62B Th1 O11A 115.28(7) . 2_655
O11A Th1 O11A 176.27(10) . 2_655
O1D Th1 C1B 103.05(7) 2_655 .
O1D Th1 C1B 103.05(7) . .
O12A Th1 C1B 70.97(6) 2_655 .
O12A Th1 C1B 70.97(6) . .
O12B Th1 C1B 25.82(5) . .
O12B Th1 C1B 25.82(5) 2_655 .
O62B Th1 C1B 154.60(5) 2_655 .
O62B Th1 C1B 154.60(5) . .
O11A Th1 C1B 88.14(5) . .
O11A Th1 C1B 88.14(5) 2_655 .
O1D Th1 C1A 90.06(9) 2_655 .
O1D Th1 C1A 95.44(9) . .
O12A Th1 C1A 139.79(9) 2_655 .
O12A Th1 C1A 25.57(8) . .
O12B Th1 C1A 67.07(8) . .
O12B Th1 C1A 90.43(9) 2_655 .
O62B Th1 C1A 127.64(8) 2_655 .
O62B Th1 C1A 76.87(8) . .
O11A Th1 C1A 25.67(8) . .
O11A Th1 C1A 152.56(9) 2_655 .
C1B Th1 C1A 77.75(6) . .

loop_
_geom_bond_atom_site_label_1
_geom_bond_atom_site_label_2
_geom_bond_distance
_geom_bond_site_symmetry_2
O11A C1A 1.261(4) .
O11A Th1 2.563(2) .
O12B C1B 1.262(3) .
O12B Th1 2.528(2) .
C1B O12B 1.262(3) 2_655
C1B C2B 1.503(6) .
C1B Th1 2.891(4) .
C5B C4B 1.392(4) 2_665
C5B C4B 1.392(4) 1_565
C5B C6B 1.490(6) .
C6B O62B 1.260(3) 2_655
C6B O62B 1.260(3) .
C6B Th1 2.930(4) .
O12A C1A 1.261(4) .
O12A Th1 2.500(2) .
C2B C3B 1.376(4) 2_655
C2B C3B 1.376(4) .
O62B Th1 2.550(2) .
O1D C1D 1.247(4) .
O1D Th1 2.406(2) .
C3B C4B 1.392(5) .
C4B C5B 1.392(4) 1_545
C2A C7A 1.381(5) .
C2A C3A 1.382(5) .
C2A C1A 1.494(4) .
N1D C1D 1.308(4) .
N1D C2D 1.447(5) .
N1D C3D 1.461(5) .
C7A C3A 1.390(4) 7_655
C1A Th1 2.907(3) .
C3A C7A 1.390(4) 7_655
Th1 O1D 2.406(2) 2_655
Th1 O12A 2.500(2) 2_655
Th1 O12B 2.528(2) 2_655
Th1 O62B 2.550(2) 2_655
Th1 O11A 2.563(2) 2_655
